data_7718778
loop_
_publ_author_name
'Jangra, Reena'
'Nair, Amritha J.'
'Kuriakose, Albin'
'Acharyya, Jitendra Nath'
'Vijaya Prakash, G.'
'Sankar, Muniappan'

_publ_section_title
;
 Electron deficient <i>&#x3b2;</i>-trisubstituted porphyrins: synthesis,
 structural, spectral, and electrochemical studies and their
 intensity-dependent third-order nonlinear optical properties.
;
_journal_issue 26
_journal_name_full 'Dalton transactions (Cambridge, England : 2003)'
_journal_page_first 10234
_journal_page_last 10245
_journal_paper_doi 10.1039/d5dt00618j
_journal_volume 54
_journal_year 2025
_chemical_formula_moiety 'C46 H25 Co F6 N5 O2, C H Cl3'
_chemical_formula_sum 'C47 H26 Cl3 Co F6 N5 O2'
_chemical_formula_weight 972.01
_space_group_crystal_system monoclinic
_space_group_IT_number 14
_space_group_name_Hall '-P 2ybc'
_space_group_name_H-M_alt 'P 1 21/c 1'
_atom_sites_solution_hydrogens geom
_atom_sites_solution_primary dual
_audit_creation_date 2024-05-21
_audit_creation_method
;
Olex2 1.5
(compiled 2023.08.24 svn.re1ec1418 for OlexSys, GUI svn.r6817)
;
_audit_update_record
;
2024-10-07 deposited with the CCDC.	2025-05-21 downloaded from the CCDC.
;
_cell_angle_alpha 90
_cell_angle_beta 103.4240(10)
_cell_angle_gamma 90
_cell_formula_units_Z 4
_cell_length_a 12.1880(4)
_cell_length_b 25.7080(8)
_cell_length_c 12.8575(4)
_cell_measurement_reflns_used 9894
_cell_measurement_temperature 100.00
_cell_measurement_theta_max 23.276
_cell_measurement_theta_min 2.221
_cell_volume 3918.6(2)
_computing_cell_refinement 'SAINT V8.40B (Bruker AXS LLC, 2019)'
_computing_data_collection 'Bruker APEX4 v2022.1-0 (Bruker AXS Inc., 2022)'
_computing_data_reduction 'SAINT V8.40B (Bruker AXS LLC, 2019)'
_computing_molecular_graphics 'Olex2 1.5 (Dolomanov et al., 2009)'
_computing_publication_material 'Olex2 1.5 (Dolomanov et al., 2009)'
_computing_structure_refinement 'XL  (Sheldrick, 2008)'
_computing_structure_solution 'SHELXT 2018/2 (Sheldrick, 2018)'
_diffrn_ambient_temperature 100.00
_diffrn_measured_fraction_theta_full 0.996
_diffrn_measured_fraction_theta_max 0.996
_diffrn_measurement_device_type 'Bruker D8 QUEST Photon III C7'
_diffrn_measurement_method '\f and \w scans'
_diffrn_radiation_type MoK\a
_diffrn_radiation_wavelength 0.71073
_diffrn_reflns_av_R_equivalents 0.1044
_diffrn_reflns_av_unetI/netI 0.0475
_diffrn_reflns_Laue_measured_fraction_full 0.996
_diffrn_reflns_Laue_measured_fraction_max 0.996
_diffrn_reflns_limit_h_max 14
_diffrn_reflns_limit_h_min -14
_diffrn_reflns_limit_k_max 30
_diffrn_reflns_limit_k_min -30
_diffrn_reflns_limit_l_max 15
_diffrn_reflns_limit_l_min -15
_diffrn_reflns_number 118855
_diffrn_reflns_point_group_measured_fraction_full 0.996
_diffrn_reflns_point_group_measured_fraction_max 0.996
_diffrn_reflns_theta_full 25.208
_diffrn_reflns_theta_max 25.208
_diffrn_reflns_theta_min 1.584
_diffrn_source_current 1.4
_diffrn_source_power 0.07
_diffrn_source_voltage 50.0
_exptl_absorpt_coefficient_mu 0.722
_exptl_absorpt_correction_T_max 0.7452
_exptl_absorpt_correction_T_min 0.7070
_exptl_absorpt_correction_type multi-scan
_exptl_absorpt_process_details
;
SADABS-2016/2 (Bruker,2016/2) was used for absorption correction.
wR2(int) was 0.1383 before and 0.0767 after correction.
The Ratio of minimum to maximum transmission is 0.9487.
The \l/2 correction factor is Not present.
;
_exptl_crystal_colour 'metallic dark blue'
_exptl_crystal_density_diffrn 1.648
_exptl_crystal_description block
_exptl_crystal_F_000 1964
_exptl_crystal_size_max 0.174
_exptl_crystal_size_mid 0.118
_exptl_crystal_size_min 0.098
_refine_diff_density_max 0.796
_refine_diff_density_min -0.573
_refine_diff_density_rms 0.098
_refine_ls_extinction_method none
_refine_ls_goodness_of_fit_ref 1.021
_refine_ls_hydrogen_treatment constr
_refine_ls_matrix_type full
_refine_ls_number_parameters 604
_refine_ls_number_reflns 7045
_refine_ls_number_restraints 18
_refine_ls_restrained_S_all 1.025
_refine_ls_R_factor_all 0.0761
_refine_ls_R_factor_gt 0.0506
_refine_ls_shift/su_max 0.001
_refine_ls_shift/su_mean 0.000
_refine_ls_structure_factor_coef Fsqd
_refine_ls_weighting_details 'w=1/[\s^2^(Fo^2^)+(0.0599P)^2^+8.8398P] where P=(Fo^2^+2Fc^2^)/3'
_refine_ls_weighting_scheme calc
_refine_ls_wR_factor_gt 0.1208
_refine_ls_wR_factor_ref 0.1370
_reflns_Friedel_coverage 0.000
_reflns_number_gt 5286
_reflns_number_total 7045
_reflns_threshold_expression 'I > 2\s(I)'
_cod_data_source_file d5dt00618j2.cif
_cod_data_source_block ms_rj_cono2_cf3_2_1035_0m
_cod_depositor_comments 'Adding full bibliography for 7718778--7718780.cif.'
_cod_database_code 7718778
_shelx_shelxl_version_number 2019/1
_shelx_space_group_comment
;
The symmetry employed for this shelxl refinement is uniquely defined
by the following loop, which should always be used as a source of
symmetry information in preference to the above space-group names.
They are only intended as comments.
;
_olex2_refinement_description
;
1. Fixed Uiso
 At 1.2 times of:
  All C(H) groups
2. Uiso/Uaniso restraints and constraints
Uanis(F1) \\sim Ueq: with sigma of 0.001 and sigma for terminal atoms of 0.002
Uanis(F8) \\sim Ueq: with sigma of 0.001 and sigma for terminal atoms of 0.002
Uanis(F7) \\sim Ueq: with sigma of 0.001 and sigma for terminal atoms of 0.002
3. Others
 Fixed Sof: F1(0.4) F7(0.6) F8(0.6) F3(0.4) F2(0.4) F9(0.6)
4.a Ternary CH refined with riding coordinates:
 C47(H47)
4.b Aromatic/amide H refined with riding coordinates:
 C3(H3), C8(H8), C25(H25), C26(H26), C7(H7), C28(H28), C23(H23), C38(H38),
 C43(H43), C18(H18), C40(H40), C41(H41), C24(H24), C37(H37), C17(H17), C36(H36),
  C44(H44), C29(H29), C22(H22), C42(H42), C31(H31), C32(H32), C35(H35),
 C30(H30), C34(H34)
;
_olex2_submission_special_instructions 'No special instructions were received'

loop_
_space_group_symop_operation_xyz
'x, y, z'
'-x, y+1/2, -z+1/2'
'-x, -y, -z'
'x, -y-1/2, z-1/2'

loop_
_atom_site_label
_atom_site_type_symbol
_atom_site_fract_x
_atom_site_fract_y
_atom_site_fract_z
_atom_site_U_iso_or_equiv
_atom_site_adp_type
_atom_site_occupancy
_atom_site_site_symmetry_order
_atom_site_calc_flag
_atom_site_refinement_flags_posn
_atom_site_refinement_flags_adp
_atom_site_refinement_flags_occupancy
_atom_site_disorder_assembly
_atom_site_disorder_group
Co1 Co 0.48520(4) 0.63115(2) 0.46653(4) 0.01848(15) Uani 1 1 d . . . . .
Cl2 Cl -0.15858(9) 0.49948(4) -0.03815(9) 0.0383(3) Uani 1 1 d . . . . .
Cl1 Cl -0.31988(9) 0.48412(5) 0.09200(10) 0.0462(3) Uani 1 1 d . . . . .
Cl3 Cl -0.14077(11) 0.41046(5) 0.10347(10) 0.0523(3) Uani 1 1 d . . . . .
F6 F 0.6848(2) 0.79293(9) 0.8420(2) 0.0398(6) Uani 1 1 d . . . . .
F5 F 0.51393(18) 0.76601(10) 0.80926(18) 0.0367(6) Uani 1 1 d . . . . .
F4 F 0.6443(2) 0.72143(9) 0.90665(18) 0.0385(6) Uani 1 1 d . . . . .
N3 N 0.5874(2) 0.67596(11) 0.5658(2) 0.0187(7) Uani 1 1 d . . . . .
N4 N 0.3653(2) 0.68170(12) 0.4568(2) 0.0196(7) Uani 1 1 d . . . . .
O2 O 0.0643(2) 0.48643(12) 0.2502(3) 0.0389(7) Uani 1 1 d . . . . .
N2 N 0.6097(2) 0.58607(12) 0.4573(2) 0.0199(7) Uani 1 1 d . . . . .
O1 O 0.0418(2) 0.54088(12) 0.3730(3) 0.0427(8) Uani 1 1 d . . . . .
N1 N 0.3797(2) 0.58152(12) 0.3872(2) 0.0209(7) Uani 1 1 d . . . . .
N00E N 0.0986(3) 0.52045(14) 0.3171(3) 0.0306(8) Uani 1 1 d . . . . .
C14 C 0.5539(3) 0.71554(14) 0.6237(3) 0.0186(8) Uani 1 1 d . . . . .
C16 C 0.3801(3) 0.73303(14) 0.4910(3) 0.0188(8) Uani 1 1 d . . . . .
C11 C 0.6979(3) 0.66477(14) 0.6144(3) 0.0205(8) Uani 1 1 d . . . . .
C9 C 0.7222(3) 0.60145(14) 0.4813(3) 0.0204(8) Uani 1 1 d . . . . .
C3 C 0.2993(3) 0.50127(15) 0.3359(3) 0.0225(8) Uani 1 1 d . . . . .
H3 H 0.291532 0.465113 0.320633 0.027 Uiso 1 1 calc R U . . .
C8 C 0.7852(3) 0.56903(15) 0.4243(3) 0.0232(8) Uani 1 1 d . . . . .
H8 H 0.862079 0.573202 0.421944 0.028 Uiso 1 1 calc R U . . .
C13 C 0.6373(3) 0.72218(14) 0.7221(3) 0.0211(8) Uani 1 1 d . . . . .
C46 C 0.6200(3) 0.75060(15) 0.8189(3) 0.0229(8) Uani 1 1 d . . . . .
C4 C 0.4024(3) 0.53017(14) 0.3665(3) 0.0194(8) Uani 1 1 d . . . . .
C6 C 0.6053(3) 0.54182(14) 0.3964(3) 0.0208(8) Uani 1 1 d . . . . .
C25 C -0.0289(3) 0.62177(15) 0.0975(3) 0.0284(9) Uani 1 1 d . . . . .
H25 H -0.039102 0.609129 0.026474 0.034 Uiso 1 1 calc R U . . .
C15 C 0.4643(3) 0.74908(14) 0.5765(3) 0.0200(8) Uani 1 1 d . . . . .
C12 C 0.7275(3) 0.69121(15) 0.7152(3) 0.0227(8) Uani 1 1 d . . . . .
C21 C 0.0929(3) 0.63758(14) 0.2713(3) 0.0233(8) Uani 1 1 d . . . . .
C26 C 0.0760(3) 0.61876(15) 0.1676(3) 0.0256(9) Uani 1 1 d . . . . .
H26 H 0.137272 0.603586 0.144438 0.031 Uiso 1 1 calc R U . . .
C7 C 0.7142(3) 0.53172(15) 0.3751(3) 0.0224(8) Uani 1 1 d . . . . .
H7 H 0.732668 0.503798 0.333838 0.027 Uiso 1 1 calc R U . . .
C2 C 0.2161(3) 0.53575(15) 0.3332(3) 0.0245(9) Uani 1 1 d . . . . .
C28 C 0.4458(3) 0.45162(15) 0.2058(3) 0.0260(9) Uani 1 1 d . . . . .
H28 H 0.389633 0.476401 0.175335 0.031 Uiso 1 1 calc R U . . .
C10 C 0.7677(3) 0.63759(14) 0.5595(3) 0.0217(8) Uani 1 1 d . . . . .
C39 C 0.4729(3) 0.80505(14) 0.6069(3) 0.0219(8) Uani 1 1 d . . . . .
C1 C 0.2634(3) 0.58681(15) 0.3594(3) 0.0221(8) Uani 1 1 d . . . . .
C27 C 0.5169(3) 0.46159(14) 0.3056(3) 0.0217(8) Uani 1 1 d . . . . .
C23 C -0.1035(3) 0.66159(16) 0.2342(3) 0.0306(10) Uani 1 1 d . . . . .
H23 H -0.165631 0.676045 0.257210 0.037 Uiso 1 1 calc R U . . .
C38 C 0.9108(3) 0.70668(15) 0.5668(3) 0.0241(8) Uani 1 1 d . . . . .
H38 H 0.850291 0.730911 0.552142 0.029 Uiso 1 1 calc R U . . .
C19 C 0.2624(3) 0.68039(14) 0.3841(3) 0.0213(8) Uani 1 1 d . . . . .
C43 C 0.3937(3) 0.88722(16) 0.6433(3) 0.0284(9) Uani 1 1 d . . . . .
H43 H 0.331129 0.907050 0.653241 0.034 Uiso 1 1 calc R U . . .
C18 C 0.2179(3) 0.73214(15) 0.3653(3) 0.0245(9) Uani 1 1 d . . . . .
H18 H 0.149979 0.741862 0.316275 0.029 Uiso 1 1 calc R U . . .
C40 C 0.5754(3) 0.83010(14) 0.6123(3) 0.0225(8) Uani 1 1 d . . . . .
H40 H 0.638159 0.810795 0.601275 0.027 Uiso 1 1 calc R U . . .
C41 C 0.5866(3) 0.88295(15) 0.6336(3) 0.0256(9) Uani 1 1 d . . . . .
H41 H 0.657350 0.899558 0.638916 0.031 Uiso 1 1 calc R U . . .
C24 C -0.1186(3) 0.64318(16) 0.1311(3) 0.0295(9) Uani 1 1 d . . . . .
H24 H -0.190701 0.645239 0.083208 0.035 Uiso 1 1 calc R U . . .
C5 C 0.5086(3) 0.51177(14) 0.3612(3) 0.0212(8) Uani 1 1 d . . . . .
C37 C 1.0207(3) 0.72440(15) 0.5794(3) 0.0266(9) Uani 1 1 d . . . . .
H37 H 1.034976 0.760485 0.573605 0.032 Uiso 1 1 calc R U . . .
C33 C 0.8876(3) 0.65396(15) 0.5754(3) 0.0218(8) Uani 1 1 d . . . . .
C17 C 0.2899(3) 0.76419(15) 0.4298(3) 0.0219(8) Uani 1 1 d . . . . .
H17 H 0.282620 0.800866 0.434275 0.026 Uiso 1 1 calc R U . . .
C45 C 0.8281(3) 0.67982(16) 0.8042(3) 0.0298(10) Uani 1 1 d . . . . .
C36 C 1.1093(3) 0.68946(15) 0.6002(3) 0.0276(9) Uani 1 1 d . . . . .
H36 H 1.184512 0.701520 0.608704 0.033 Uiso 1 1 calc R U . . .
C44 C 0.3820(3) 0.83400(15) 0.6252(3) 0.0248(9) Uani 1 1 d . . . . .
H44 H 0.312456 0.817317 0.625233 0.030 Uiso 1 1 calc R U . . .
C20 C 0.2082(3) 0.63464(15) 0.3435(3) 0.0226(8) Uani 1 1 d . . . . .
C29 C 0.4553(3) 0.40629(16) 0.1502(3) 0.0316(10) Uani 1 1 d . . . . .
H29 H 0.406213 0.400443 0.082246 0.038 Uiso 1 1 calc R U . . .
C22 C 0.0021(3) 0.65916(15) 0.3048(3) 0.0267(9) Uani 1 1 d . . . . .
H22 H 0.012062 0.672170 0.375565 0.032 Uiso 1 1 calc R U . . .
C42 C 0.4950(3) 0.91134(15) 0.6469(3) 0.0281(9) Uani 1 1 d . . . . .
H42 H 0.501919 0.947789 0.658739 0.034 Uiso 1 1 calc R U . . .
C31 C 0.6051(3) 0.37830(15) 0.2921(4) 0.0316(10) Uani 1 1 d . . . . .
H31 H 0.659178 0.352740 0.323025 0.038 Uiso 1 1 calc R U . . .
C32 C 0.5971(3) 0.42431(15) 0.3482(3) 0.0259(9) Uani 1 1 d . . . . .
H32 H 0.646907 0.430031 0.415917 0.031 Uiso 1 1 calc R U . . .
C35 C 1.0883(3) 0.63683(16) 0.6087(3) 0.0299(9) Uani 1 1 d . . . . .
H35 H 1.149321 0.612866 0.623042 0.036 Uiso 1 1 calc R U . . .
C30 C 0.5357(3) 0.36965(16) 0.1930(4) 0.0337(10) Uani 1 1 d . . . . .
H30 H 0.543022 0.338807 0.154515 0.040 Uiso 1 1 calc R U . . .
C34 C 0.9783(3) 0.61898(16) 0.5963(3) 0.0290(9) Uani 1 1 d . . . . .
H34 H 0.964510 0.582843 0.602097 0.035 Uiso 1 1 calc R U . . .
C47 C -0.1781(4) 0.47659(19) 0.0856(4) 0.0415(11) Uani 1 1 d . . . . .
H47 H -0.129238 0.497269 0.144435 0.050 Uiso 1 1 calc R U . . .
F1 F 0.8652(6) 0.6327(3) 0.7992(6) 0.0311(17) Uani 0.4 1 d . U P A 2
F7 F 0.8649(4) 0.71922(18) 0.8630(4) 0.0442(11) Uani 0.6 1 d . U P A 1
F8 F 0.7898(4) 0.64473(18) 0.8751(4) 0.0460(11) Uani 0.6 1 d . U P A 1
F3 F 0.9203(4) 0.7129(2) 0.7920(4) 0.0304(13) Uani 0.4 1 d . . P A 2
F2 F 0.8203(5) 0.6904(3) 0.8994(4) 0.0323(14) Uani 0.4 1 d . . P A 2
F9 F 0.9092(4) 0.6525(2) 0.7820(3) 0.0490(14) Uani 0.6 1 d . . P A 1

loop_
_atom_site_aniso_label
_atom_site_aniso_U_11
_atom_site_aniso_U_22
_atom_site_aniso_U_33
_atom_site_aniso_U_23
_atom_site_aniso_U_13
_atom_site_aniso_U_12
Co1 0.0114(2) 0.0243(3) 0.0185(3) -0.0042(2) 0.00076(19) 0.00084(19)
Cl2 0.0315(5) 0.0430(6) 0.0395(6) -0.0045(5) 0.0064(5) -0.0046(5)
Cl1 0.0339(6) 0.0603(8) 0.0456(7) -0.0100(6) 0.0115(5) 0.0061(5)
Cl3 0.0490(7) 0.0515(7) 0.0518(8) 0.0044(6) 0.0025(6) 0.0137(6)
F6 0.0463(15) 0.0378(14) 0.0414(15) -0.0204(12) 0.0224(12) -0.0212(12)
F5 0.0225(12) 0.0635(17) 0.0249(13) -0.0090(12) 0.0069(10) 0.0092(11)
F4 0.0576(16) 0.0363(14) 0.0199(13) 0.0003(11) 0.0053(11) 0.0058(12)
N3 0.0137(14) 0.0229(16) 0.0182(16) -0.0014(13) 0.0013(12) 0.0009(12)
N4 0.0130(14) 0.0255(17) 0.0191(17) -0.0020(13) 0.0015(12) -0.0010(12)
O2 0.0296(16) 0.0375(17) 0.0460(19) -0.0033(15) 0.0014(14) -0.0088(13)
N2 0.0137(14) 0.0264(17) 0.0181(16) -0.0030(13) 0.0005(12) -0.0013(12)
O1 0.0283(16) 0.0495(19) 0.056(2) -0.0008(16) 0.0219(15) 0.0010(14)
N1 0.0153(15) 0.0249(17) 0.0212(17) -0.0035(13) 0.0012(13) 0.0022(12)
N00E 0.0235(18) 0.033(2) 0.034(2) 0.0007(17) 0.0038(16) -0.0011(15)
C14 0.0148(17) 0.0229(19) 0.018(2) 0.0003(15) 0.0033(15) -0.0031(14)
C16 0.0148(17) 0.023(2) 0.019(2) -0.0021(16) 0.0040(15) 0.0000(14)
C11 0.0146(17) 0.026(2) 0.019(2) 0.0005(16) 0.0007(15) 0.0003(15)
C9 0.0149(17) 0.028(2) 0.017(2) 0.0025(16) 0.0012(15) 0.0028(15)
C3 0.0193(19) 0.024(2) 0.024(2) -0.0032(16) 0.0057(16) -0.0016(15)
C8 0.0151(18) 0.030(2) 0.024(2) -0.0008(17) 0.0035(16) 0.0033(15)
C13 0.0189(18) 0.0229(19) 0.021(2) -0.0009(16) 0.0041(15) -0.0024(15)
C46 0.0173(18) 0.026(2) 0.024(2) -0.0031(17) 0.0026(16) -0.0038(15)
C4 0.0146(17) 0.025(2) 0.0185(19) -0.0005(16) 0.0026(14) 0.0001(15)
C6 0.0192(18) 0.026(2) 0.0158(19) -0.0013(16) 0.0010(15) 0.0027(15)
C25 0.0199(19) 0.034(2) 0.028(2) -0.0082(18) -0.0005(17) 0.0023(17)
C15 0.0177(17) 0.025(2) 0.018(2) -0.0012(16) 0.0057(15) -0.0038(15)
C12 0.0173(18) 0.029(2) 0.020(2) -0.0019(17) 0.0003(15) -0.0038(15)
C21 0.0151(18) 0.025(2) 0.027(2) -0.0055(17) 0.0006(16) 0.0017(15)
C26 0.0159(18) 0.031(2) 0.030(2) -0.0086(18) 0.0042(16) 0.0024(16)
C7 0.0197(18) 0.025(2) 0.023(2) -0.0022(17) 0.0046(16) 0.0037(16)
C2 0.0147(18) 0.034(2) 0.024(2) -0.0064(18) 0.0025(16) -0.0015(16)
C28 0.0212(19) 0.026(2) 0.030(2) -0.0022(18) 0.0061(17) 0.0014(16)
C10 0.0163(18) 0.028(2) 0.018(2) -0.0009(16) -0.0017(15) 0.0022(15)
C39 0.0210(19) 0.024(2) 0.021(2) -0.0016(16) 0.0046(16) -0.0008(15)
C1 0.0126(17) 0.031(2) 0.022(2) -0.0073(17) 0.0013(15) -0.0011(15)
C27 0.0188(18) 0.0226(19) 0.024(2) 0.0001(16) 0.0066(16) -0.0009(15)
C23 0.0141(18) 0.040(2) 0.036(3) -0.002(2) 0.0031(17) 0.0057(17)
C38 0.0183(18) 0.027(2) 0.025(2) -0.0010(17) 0.0011(16) 0.0039(16)
C19 0.0114(16) 0.030(2) 0.022(2) -0.0040(16) 0.0021(15) 0.0014(15)
C43 0.023(2) 0.032(2) 0.029(2) -0.0052(18) 0.0026(17) 0.0062(17)
C18 0.0175(18) 0.032(2) 0.021(2) -0.0003(17) 0.0004(16) 0.0035(16)
C40 0.0205(19) 0.025(2) 0.021(2) -0.0016(16) 0.0042(16) -0.0012(15)
C41 0.024(2) 0.026(2) 0.026(2) 0.0013(17) 0.0029(17) -0.0026(16)
C24 0.0152(18) 0.036(2) 0.033(2) -0.0011(19) -0.0029(17) 0.0029(16)
C5 0.0200(18) 0.027(2) 0.0162(19) 0.0018(16) 0.0033(15) 0.0021(15)
C37 0.023(2) 0.024(2) 0.030(2) -0.0006(17) 0.0012(17) -0.0026(16)
C33 0.0151(18) 0.029(2) 0.020(2) -0.0048(16) 0.0008(15) 0.0008(15)
C17 0.0170(18) 0.024(2) 0.024(2) -0.0007(16) 0.0035(16) -0.0001(15)
C45 0.026(2) 0.036(2) 0.024(2) -0.0096(19) -0.0027(17) 0.0075(18)
C36 0.0154(18) 0.035(2) 0.031(2) 0.0014(18) 0.0023(16) -0.0030(16)
C44 0.0175(18) 0.032(2) 0.025(2) -0.0023(17) 0.0043(16) 0.0005(16)
C20 0.0125(17) 0.032(2) 0.022(2) -0.0066(17) 0.0014(15) 0.0012(15)
C29 0.028(2) 0.034(2) 0.033(2) -0.0076(19) 0.0067(18) -0.0081(18)
C22 0.0185(19) 0.032(2) 0.028(2) -0.0095(18) 0.0036(16) 0.0008(16)
C42 0.031(2) 0.025(2) 0.027(2) -0.0035(18) 0.0028(18) 0.0016(17)
C31 0.023(2) 0.020(2) 0.056(3) 0.0091(19) 0.018(2) 0.0036(16)
C32 0.0175(18) 0.032(2) 0.028(2) 0.0067(18) 0.0055(16) -0.0018(16)
C35 0.0163(19) 0.031(2) 0.040(3) 0.0042(19) 0.0019(17) 0.0046(16)
C30 0.031(2) 0.026(2) 0.047(3) -0.010(2) 0.016(2) -0.0088(18)
C34 0.0178(19) 0.026(2) 0.041(3) 0.0007(18) 0.0025(18) -0.0022(16)
C47 0.036(2) 0.052(3) 0.034(3) -0.007(2) 0.002(2) 0.002(2)
F1 0.030(2) 0.030(2) 0.032(2) 0.0003(17) 0.0033(17) 0.0027(17)
F7 0.0407(17) 0.0465(18) 0.0410(18) -0.0053(16) 0.0008(15) -0.0015(15)
F8 0.0425(17) 0.0500(18) 0.0435(18) 0.0059(15) 0.0061(14) 0.0005(15)
F3 0.015(3) 0.039(3) 0.028(3) -0.001(3) -0.014(2) -0.010(2)
F2 0.033(3) 0.050(4) 0.010(3) -0.002(3) -0.003(2) 0.020(3)
F9 0.030(3) 0.089(4) 0.022(2) -0.006(3) -0.005(2) 0.031(3)

loop_
_atom_type_symbol
_atom_type_description
_atom_type_scat_dispersion_real
_atom_type_scat_dispersion_imag
_atom_type_scat_source
C C 0.0033 0.0016 'International Tables Vol C Tables 4.2.6.8 and 6.1.1.4'
H H 0.0000 0.0000 'International Tables Vol C Tables 4.2.6.8 and 6.1.1.4'
Cl Cl 0.1484 0.1585 'International Tables Vol C Tables 4.2.6.8 and 6.1.1.4'
Co Co 0.3494 0.9721 'International Tables Vol C Tables 4.2.6.8 and 6.1.1.4'
F F 0.0171 0.0103 'International Tables Vol C Tables 4.2.6.8 and 6.1.1.4'
N N 0.0061 0.0033 'International Tables Vol C Tables 4.2.6.8 and 6.1.1.4'
O O 0.0106 0.0060 'International Tables Vol C Tables 4.2.6.8 and 6.1.1.4'

loop_
_geom_angle_atom_site_label_1
_geom_angle_atom_site_label_2
_geom_angle_atom_site_label_3
_geom_angle
_geom_angle_site_symmetry_1
_geom_angle_site_symmetry_3
_geom_angle_publ_flag
N4 Co1 N3 90.23(12) . . ?
N2 Co1 N3 90.17(12) . . ?
N2 Co1 N4 171.18(13) . . ?
N1 Co1 N3 171.24(13) . . ?
N1 Co1 N4 90.52(12) . . ?
N1 Co1 N2 90.42(12) . . ?
C14 N3 Co1 124.6(2) . . ?
C11 N3 Co1 125.8(2) . . ?
C11 N3 C14 106.9(3) . . ?
C16 N4 Co1 125.1(2) . . ?
C19 N4 Co1 125.5(2) . . ?
C19 N4 C16 105.6(3) . . ?
C9 N2 Co1 124.3(2) . . ?
C6 N2 Co1 127.1(2) . . ?
C6 N2 C9 105.5(3) . . ?
C4 N1 Co1 126.4(2) . . ?
C1 N1 Co1 126.1(2) . . ?
C1 N1 C4 106.3(3) . . ?
O2 N00E C2 117.1(3) . . ?
O1 N00E O2 124.6(3) . . ?
O1 N00E C2 118.2(3) . . ?
N3 C14 C13 109.0(3) . . ?
N3 C14 C15 121.0(3) . . ?
C15 C14 C13 128.6(3) . . ?
N4 C16 C17 109.2(3) . . ?
C15 C16 N4 123.6(3) . . ?
C15 C16 C17 127.0(3) . . ?
N3 C11 C12 109.0(3) . . ?
N3 C11 C10 121.1(3) . . ?
C10 C11 C12 129.2(3) . . ?
N2 C9 C8 109.7(3) . . ?
C10 C9 N2 124.0(3) . . ?
C10 C9 C8 125.8(3) . . ?
C4 C3 H3 127.1 . . ?
C2 C3 H3 127.1 . . ?
C2 C3 C4 105.9(3) . . ?
C9 C8 H8 126.6 . . ?
C7 C8 C9 106.8(3) . . ?
C7 C8 H8 126.6 . . ?
C14 C13 C46 125.5(3) . . ?
C12 C13 C14 106.7(3) . . ?
C12 C13 C46 127.1(3) . . ?
F6 C46 C13 113.0(3) . . ?
F5 C46 F6 106.8(3) . . ?
F5 C46 F4 105.5(3) . . ?
F5 C46 C13 112.9(3) . . ?
F4 C46 F6 105.4(3) . . ?
F4 C46 C13 112.5(3) . . ?
N1 C4 C3 110.2(3) . . ?
N1 C4 C5 124.1(3) . . ?
C5 C4 C3 125.1(3) . . ?
N2 C6 C7 110.0(3) . . ?
N2 C6 C5 124.2(3) . . ?
C5 C6 C7 125.8(3) . . ?
C26 C25 H25 120.1 . . ?
C24 C25 H25 120.1 . . ?
C24 C25 C26 119.8(4) . . ?
C14 C15 C39 118.5(3) . . ?
C16 C15 C14 121.1(3) . . ?
C16 C15 C39 119.4(3) . . ?
C11 C12 C45 126.0(3) . . ?
C13 C12 C11 107.1(3) . . ?
C13 C12 C45 126.0(3) . . ?
C26 C21 C20 119.2(3) . . ?
C26 C21 C22 119.0(3) . . ?
C22 C21 C20 121.9(3) . . ?
C25 C26 C21 121.0(3) . . ?
C25 C26 H26 119.5 . . ?
C21 C26 H26 119.5 . . ?
C8 C7 C6 107.6(3) . . ?
C8 C7 H7 126.2 . . ?
C6 C7 H7 126.2 . . ?
C3 C2 N00E 122.6(4) . . ?
C3 C2 C1 109.7(3) . . ?
C1 C2 N00E 127.4(3) . . ?
C27 C28 H28 119.4 . . ?
C29 C28 H28 119.4 . . ?
C29 C28 C27 121.3(4) . . ?
C11 C10 C33 118.6(3) . . ?
C9 C10 C11 120.5(3) . . ?
C9 C10 C33 120.2(3) . . ?
C40 C39 C15 117.9(3) . . ?
C40 C39 C44 118.8(3) . . ?
C44 C39 C15 123.3(3) . . ?
N1 C1 C2 107.5(3) . . ?
N1 C1 C20 123.7(3) . . ?
C20 C1 C2 128.0(3) . . ?
C28 C27 C5 120.2(3) . . ?
C32 C27 C28 117.8(3) . . ?
C32 C27 C5 121.9(3) . . ?
C24 C23 H23 119.7 . . ?
C24 C23 C22 120.5(4) . . ?
C22 C23 H23 119.7 . . ?
C37 C38 H38 119.4 . . ?
C37 C38 C33 121.1(3) . . ?
C33 C38 H38 119.4 . . ?
N4 C19 C18 109.9(3) . . ?
N4 C19 C20 123.6(3) . . ?
C20 C19 C18 126.3(3) . . ?
C44 C43 H43 119.8 . . ?
C42 C43 H43 119.8 . . ?
C42 C43 C44 120.5(4) . . ?
C19 C18 H18 126.4 . . ?
C17 C18 C19 107.3(3) . . ?
C17 C18 H18 126.4 . . ?
C39 C40 H40 119.7 . . ?
C41 C40 C39 120.6(3) . . ?
C41 C40 H40 119.7 . . ?
C40 C41 H41 120.1 . . ?
C42 C41 C40 119.8(4) . . ?
C42 C41 H41 120.1 . . ?
C25 C24 H24 120.0 . . ?
C23 C24 C25 120.0(4) . . ?
C23 C24 H24 120.0 . . ?
C4 C5 C27 119.0(3) . . ?
C6 C5 C4 121.4(3) . . ?
C6 C5 C27 119.3(3) . . ?
C38 C37 H37 120.0 . . ?
C36 C37 C38 119.9(4) . . ?
C36 C37 H37 120.0 . . ?
C38 C33 C10 118.3(3) . . ?
C38 C33 C34 118.3(3) . . ?
C34 C33 C10 123.4(3) . . ?
C16 C17 H17 126.2 . . ?
C18 C17 C16 107.7(3) . . ?
C18 C17 H17 126.2 . . ?
F1 C45 C12 112.1(4) . . ?
F1 C45 F3 104.7(5) . . ?
F7 C45 C12 114.1(4) . . ?
F7 C45 F8 104.1(4) . . ?
F7 C45 F9 112.2(4) . . ?
F8 C45 C12 106.2(3) . . ?
F3 C45 C12 108.7(4) . . ?
F2 C45 C12 117.4(4) . . ?
F2 C45 F1 110.5(5) . . ?
F2 C45 F3 102.2(5) . . ?
F9 C45 C12 117.9(4) . . ?
F9 C45 F8 100.2(4) . . ?
C37 C36 H36 120.0 . . ?
C37 C36 C35 120.0(3) . . ?
C35 C36 H36 120.0 . . ?
C39 C44 H44 120.1 . . ?
C43 C44 C39 119.8(3) . . ?
C43 C44 H44 120.1 . . ?
C1 C20 C21 119.2(3) . . ?
C19 C20 C21 119.1(3) . . ?
C19 C20 C1 121.4(3) . . ?
C28 C29 H29 119.8 . . ?
C30 C29 C28 120.4(4) . . ?
C30 C29 H29 119.8 . . ?
C21 C22 C23 119.7(4) . . ?
C21 C22 H22 120.1 . . ?
C23 C22 H22 120.1 . . ?
C43 C42 C41 120.4(4) . . ?
C43 C42 H42 119.8 . . ?
C41 C42 H42 119.8 . . ?
C32 C31 H31 119.6 . . ?
C30 C31 H31 119.6 . . ?
C30 C31 C32 120.9(4) . . ?
C27 C32 C31 120.4(4) . . ?
C27 C32 H32 119.8 . . ?
C31 C32 H32 119.8 . . ?
C36 C35 H35 119.9 . . ?
C36 C35 C34 120.2(4) . . ?
C34 C35 H35 119.9 . . ?
C29 C30 H30 120.4 . . ?
C31 C30 C29 119.1(4) . . ?
C31 C30 H30 120.4 . . ?
C33 C34 H34 119.8 . . ?
C35 C34 C33 120.4(4) . . ?
C35 C34 H34 119.8 . . ?
Cl2 C47 H47 108.9 . . ?
Cl1 C47 Cl2 110.2(2) . . ?
Cl1 C47 Cl3 109.1(3) . . ?
Cl1 C47 H47 108.9 . . ?
Cl3 C47 Cl2 110.8(3) . . ?
Cl3 C47 H47 108.9 . . ?

loop_
_geom_bond_atom_site_label_1
_geom_bond_atom_site_label_2
_geom_bond_distance
_geom_bond_site_symmetry_2
_geom_bond_publ_flag
Co1 N3 1.942(3) . ?
Co1 N4 1.938(3) . ?
Co1 N2 1.935(3) . ?
Co1 N1 1.927(3) . ?
Cl2 C47 1.763(5) . ?
Cl1 C47 1.760(5) . ?
Cl3 C47 1.761(5) . ?
F6 C46 1.337(4) . ?
F5 C46 1.330(4) . ?
F4 C46 1.330(4) . ?
N3 C14 1.377(5) . ?
N3 C11 1.376(4) . ?
N4 C16 1.389(5) . ?
N4 C19 1.379(4) . ?
O2 N00E 1.229(4) . ?
N2 C9 1.391(4) . ?
N2 C6 1.375(5) . ?
O1 N00E 1.225(4) . ?
N1 C4 1.387(5) . ?
N1 C1 1.386(4) . ?
N00E C2 1.454(5) . ?
C14 C13 1.437(5) . ?
C14 C15 1.413(5) . ?
C16 C15 1.382(5) . ?
C16 C17 1.438(5) . ?
C11 C12 1.434(5) . ?
C11 C10 1.411(5) . ?
C9 C8 1.443(5) . ?
C9 C10 1.387(5) . ?
C3 H3 0.9500 . ?
C3 C4 1.433(5) . ?
C3 C2 1.341(5) . ?
C8 H8 0.9500 . ?
C8 C7 1.347(5) . ?
C13 C46 1.499(5) . ?
C13 C12 1.377(5) . ?
C4 C5 1.395(5) . ?
C6 C7 1.440(5) . ?
C6 C5 1.394(5) . ?
C25 H25 0.9500 . ?
C25 C26 1.385(5) . ?
C25 C24 1.379(5) . ?
C15 C39 1.488(5) . ?
C12 C45 1.499(5) . ?
C21 C26 1.388(5) . ?
C21 C20 1.496(5) . ?
C21 C22 1.393(5) . ?
C26 H26 0.9500 . ?
C7 H7 0.9500 . ?
C2 C1 1.442(5) . ?
C28 H28 0.9500 . ?
C28 C27 1.396(5) . ?
C28 C29 1.386(6) . ?
C10 C33 1.489(5) . ?
C39 C40 1.393(5) . ?
C39 C44 1.399(5) . ?
C1 C20 1.394(5) . ?
C27 C5 1.490(5) . ?
C27 C32 1.387(5) . ?
C23 H23 0.9500 . ?
C23 C24 1.379(6) . ?
C23 C22 1.394(5) . ?
C38 H38 0.9500 . ?
C38 C37 1.388(5) . ?
C38 C33 1.394(5) . ?
C19 C18 1.436(5) . ?
C19 C20 1.390(5) . ?
C43 H43 0.9500 . ?
C43 C44 1.390(6) . ?
C43 C42 1.372(6) . ?
C18 H18 0.9500 . ?
C18 C17 1.341(5) . ?
C40 H40 0.9500 . ?
C40 C41 1.386(5) . ?
C41 H41 0.9500 . ?
C41 C42 1.378(5) . ?
C24 H24 0.9500 . ?
C37 H37 0.9500 . ?
C37 C36 1.382(5) . ?
C33 C34 1.401(5) . ?
C17 H17 0.9500 . ?
C45 F1 1.300(8) . ?
C45 F7 1.281(6) . ?
C45 F8 1.435(6) . ?
C45 F3 1.446(7) . ?
C45 F2 1.279(7) . ?
C45 F9 1.297(6) . ?
C36 H36 0.9500 . ?
C36 C35 1.386(6) . ?
C44 H44 0.9500 . ?
C29 H29 0.9500 . ?
C29 C30 1.378(6) . ?
C22 H22 0.9500 . ?
C42 H42 0.9500 . ?
C31 H31 0.9500 . ?
C31 C32 1.400(6) . ?
C31 C30 1.374(6) . ?
C32 H32 0.9500 . ?
C35 H35 0.9500 . ?
C35 C34 1.391(5) . ?
C30 H30 0.9500 . ?
C34 H34 0.9500 . ?
C47 H47 1.0000 . ?

loop_
_geom_torsion_atom_site_label_1
_geom_torsion_atom_site_label_2
_geom_torsion_atom_site_label_3
_geom_torsion_atom_site_label_4
_geom_torsion
_geom_torsion_site_symmetry_1
_geom_torsion_site_symmetry_2
_geom_torsion_site_symmetry_3
_geom_torsion_site_symmetry_4
_geom_torsion_publ_flag
Co1 N3 C14 C13 150.8(2) . . . . ?
Co1 N3 C14 C15 -41.6(4) . . . . ?
Co1 N3 C11 C12 -151.5(3) . . . . ?
Co1 N3 C11 C10 36.9(5) . . . . ?
Co1 N4 C16 C15 -31.7(5) . . . . ?
Co1 N4 C16 C17 153.1(2) . . . . ?
Co1 N4 C19 C18 -153.4(3) . . . . ?
Co1 N4 C19 C20 31.4(5) . . . . ?
Co1 N2 C9 C8 -154.9(2) . . . . ?
Co1 N2 C9 C10 33.3(5) . . . . ?
Co1 N2 C6 C7 155.9(3) . . . . ?
Co1 N2 C6 C5 -24.0(5) . . . . ?
Co1 N1 C4 C3 161.9(3) . . . . ?
Co1 N1 C4 C5 -26.7(5) . . . . ?
Co1 N1 C1 C2 -161.5(3) . . . . ?
Co1 N1 C1 C20 28.2(5) . . . . ?
N3 C14 C13 C46 -162.9(3) . . . . ?
N3 C14 C13 C12 8.2(4) . . . . ?
N3 C14 C15 C16 26.2(5) . . . . ?
N3 C14 C15 C39 -142.6(3) . . . . ?
N3 C11 C12 C13 -5.5(4) . . . . ?
N3 C11 C12 C45 164.2(4) . . . . ?
N3 C11 C10 C9 -30.4(5) . . . . ?
N3 C11 C10 C33 140.7(4) . . . . ?
N4 C16 C15 C14 11.4(5) . . . . ?
N4 C16 C15 C39 -179.9(3) . . . . ?
N4 C16 C17 C18 4.1(4) . . . . ?
N4 C19 C18 C17 -3.1(4) . . . . ?
N4 C19 C20 C21 175.5(3) . . . . ?
N4 C19 C20 C1 -11.4(6) . . . . ?
O2 N00E C2 C3 -41.0(5) . . . . ?
O2 N00E C2 C1 146.1(4) . . . . ?
N2 C9 C8 C7 -5.7(4) . . . . ?
N2 C9 C10 C11 -5.6(6) . . . . ?
N2 C9 C10 C33 -176.4(3) . . . . ?
N2 C6 C7 C8 1.1(4) . . . . ?
N2 C6 C5 C4 13.5(6) . . . . ?
N2 C6 C5 C27 -173.5(3) . . . . ?
O1 N00E C2 C3 136.6(4) . . . . ?
O1 N00E C2 C1 -36.2(6) . . . . ?
N1 C4 C5 C6 12.4(6) . . . . ?
N1 C4 C5 C27 -160.6(3) . . . . ?
N1 C1 C20 C21 153.8(4) . . . . ?
N1 C1 C20 C19 -19.2(6) . . . . ?
N00E C2 C1 N1 168.7(4) . . . . ?
N00E C2 C1 C20 -21.6(7) . . . . ?
C14 N3 C11 C12 10.5(4) . . . . ?
C14 N3 C11 C10 -161.1(3) . . . . ?
C14 C13 C46 F6 -115.8(4) . . . . ?
C14 C13 C46 F5 5.6(5) . . . . ?
C14 C13 C46 F4 125.0(4) . . . . ?
C14 C13 C12 C11 -1.6(4) . . . . ?
C14 C13 C12 C45 -171.3(4) . . . . ?
C14 C15 C39 C40 44.2(5) . . . . ?
C14 C15 C39 C44 -138.9(4) . . . . ?
C16 N4 C19 C18 5.5(4) . . . . ?
C16 N4 C19 C20 -169.7(3) . . . . ?
C16 C15 C39 C40 -124.8(4) . . . . ?
C16 C15 C39 C44 52.1(5) . . . . ?
C11 N3 C14 C13 -11.5(4) . . . . ?
C11 N3 C14 C15 156.1(3) . . . . ?
C11 C12 C45 F1 -23.0(7) . . . . ?
C11 C12 C45 F7 151.4(4) . . . . ?
C11 C12 C45 F8 -94.5(5) . . . . ?
C11 C12 C45 F3 92.3(5) . . . . ?
C11 C12 C45 F2 -152.5(5) . . . . ?
C11 C12 C45 F9 16.7(7) . . . . ?
C11 C10 C33 C38 -48.5(5) . . . . ?
C11 C10 C33 C34 132.9(4) . . . . ?
C9 N2 C6 C7 -4.5(4) . . . . ?
C9 N2 C6 C5 175.6(3) . . . . ?
C9 C8 C7 C6 2.7(4) . . . . ?
C9 C10 C33 C38 122.6(4) . . . . ?
C9 C10 C33 C34 -56.1(5) . . . . ?
C3 C4 C5 C6 -177.6(3) . . . . ?
C3 C4 C5 C27 9.4(6) . . . . ?
C3 C2 C1 N1 -5.0(4) . . . . ?
C3 C2 C1 C20 164.8(4) . . . . ?
C8 C9 C10 C11 -176.1(4) . . . . ?
C8 C9 C10 C33 13.1(6) . . . . ?
C13 C14 C15 C16 -168.9(4) . . . . ?
C13 C14 C15 C39 22.3(5) . . . . ?
C13 C12 C45 F1 144.8(5) . . . . ?
C13 C12 C45 F7 -40.8(6) . . . . ?
C13 C12 C45 F8 73.3(5) . . . . ?
C13 C12 C45 F3 -99.9(5) . . . . ?
C13 C12 C45 F2 15.3(7) . . . . ?
C13 C12 C45 F9 -175.5(5) . . . . ?
C46 C13 C12 C11 169.3(3) . . . . ?
C46 C13 C12 C45 -0.4(6) . . . . ?
C4 N1 C1 C2 6.6(4) . . . . ?
C4 N1 C1 C20 -163.7(4) . . . . ?
C4 C3 C2 N00E -172.8(3) . . . . ?
C4 C3 C2 C1 1.2(4) . . . . ?
C6 N2 C9 C8 6.2(4) . . . . ?
C6 N2 C9 C10 -165.6(3) . . . . ?
C15 C14 C13 C46 30.6(6) . . . . ?
C15 C14 C13 C12 -158.2(4) . . . . ?
C15 C16 C17 C18 -170.9(4) . . . . ?
C15 C39 C40 C41 175.9(3) . . . . ?
C15 C39 C44 C43 -173.9(4) . . . . ?
C12 C11 C10 C9 159.9(4) . . . . ?
C12 C11 C10 C33 -29.1(6) . . . . ?
C12 C13 C46 F6 74.9(5) . . . . ?
C12 C13 C46 F5 -163.7(4) . . . . ?
C12 C13 C46 F4 -44.3(5) . . . . ?
C26 C25 C24 C23 0.1(6) . . . . ?
C26 C21 C20 C1 -54.2(5) . . . . ?
C26 C21 C20 C19 119.0(4) . . . . ?
C26 C21 C22 C23 -0.1(6) . . . . ?
C7 C6 C5 C4 -166.4(4) . . . . ?
C7 C6 C5 C27 6.6(6) . . . . ?
C2 C3 C4 N1 3.1(4) . . . . ?
C2 C3 C4 C5 -168.2(4) . . . . ?
C2 C1 C20 C21 -14.4(6) . . . . ?
C2 C1 C20 C19 172.5(4) . . . . ?
C28 C27 C5 C4 46.3(5) . . . . ?
C28 C27 C5 C6 -126.9(4) . . . . ?
C28 C27 C32 C31 -0.2(5) . . . . ?
C28 C29 C30 C31 0.9(6) . . . . ?
C10 C11 C12 C13 165.3(4) . . . . ?
C10 C11 C12 C45 -25.1(6) . . . . ?
C10 C9 C8 C7 165.9(4) . . . . ?
C10 C33 C34 C35 179.0(4) . . . . ?
C39 C40 C41 C42 -1.6(6) . . . . ?
C1 N1 C4 C3 -6.1(4) . . . . ?
C1 N1 C4 C5 165.3(4) . . . . ?
C27 C28 C29 C30 0.4(6) . . . . ?
C38 C37 C36 C35 -0.1(6) . . . . ?
C38 C33 C34 C35 0.4(6) . . . . ?
C19 N4 C16 C15 169.3(3) . . . . ?
C19 N4 C16 C17 -5.9(4) . . . . ?
C19 C18 C17 C16 -0.6(4) . . . . ?
C18 C19 C20 C21 1.1(6) . . . . ?
C18 C19 C20 C1 174.2(4) . . . . ?
C40 C39 C44 C43 3.0(6) . . . . ?
C40 C41 C42 C43 2.5(6) . . . . ?
C24 C25 C26 C21 -0.8(6) . . . . ?
C24 C23 C22 C21 -0.5(6) . . . . ?
C5 C6 C7 C8 -179.0(4) . . . . ?
C5 C27 C32 C31 -177.8(3) . . . . ?
C37 C38 C33 C10 -179.1(3) . . . . ?
C37 C38 C33 C34 -0.5(6) . . . . ?
C37 C36 C35 C34 0.0(6) . . . . ?
C33 C38 C37 C36 0.3(6) . . . . ?
C17 C16 C15 C14 -174.3(3) . . . . ?
C17 C16 C15 C39 -5.6(6) . . . . ?
C36 C35 C34 C33 -0.1(6) . . . . ?
C44 C39 C40 C41 -1.1(6) . . . . ?
C44 C43 C42 C41 -0.6(6) . . . . ?
C20 C21 C26 C25 -178.6(4) . . . . ?
C20 C21 C22 C23 179.2(4) . . . . ?
C20 C19 C18 C17 171.9(4) . . . . ?
C29 C28 C27 C5 177.0(3) . . . . ?
C29 C28 C27 C32 -0.7(6) . . . . ?
C22 C21 C26 C25 0.8(6) . . . . ?
C22 C21 C20 C1 126.4(4) . . . . ?
C22 C21 C20 C19 -60.3(5) . . . . ?
C22 C23 C24 C25 0.5(6) . . . . ?
C42 C43 C44 C39 -2.2(6) . . . . ?
C32 C27 C5 C4 -136.1(4) . . . . ?
C32 C27 C5 C6 50.7(5) . . . . ?
C32 C31 C30 C29 -1.8(6) . . . . ?
C30 C31 C32 C27 1.5(6) . . . . ?
